data_7116430
loop_
_publ_author_name
'Han-Yuan Gong'
'Feng Tang'
'Brett M. Rambo'
'Rui Cao'
'Jun-Feng Xiang'
'Jonathan L. Sessler'

_publ_section_title
;
 Aromatic sulfonate anion-induced pseudorotaxanes: environmentally benign
 synthesis, selectivity, and structural characterization
;
_journal_name_full Chem.Commun.
_journal_page_first 1795
_journal_paper_doi 10.1039/C4cc08284B
_journal_volume 51
_journal_year 2015
_chemical_formula_sum 'C58 H74 N10 O26 S4'
_chemical_formula_weight 1455.51
_chemical_name_systematic
; 
 ? 
;
_space_group_IT_number 2
_symmetry_cell_setting triclinic
_symmetry_space_group_name_Hall '-P 1'
_symmetry_space_group_name_H-M 'P -1'
_atom_sites_solution_hydrogens geom
_atom_sites_solution_primary direct
_atom_sites_solution_secondary difmap
_audit_creation_method SHELXL-97
_audit_update_record
;
2014-10-19 deposited with the CCDC.
2014-11-21 downloaded from the CCDC.
;
_cell_angle_alpha 70.117(2)
_cell_angle_beta 82.636(3)
_cell_angle_gamma 85.850(2)
_cell_formula_units_Z 1
_cell_length_a 10.5682(10)
_cell_length_b 12.4098(10)
_cell_length_c 13.8043(16)
_cell_measurement_reflns_used 5423
_cell_measurement_temperature 153(2)
_cell_measurement_theta_max 25.00
_cell_measurement_theta_min 1.94
_cell_volume 1687.7(3)
_computing_cell_refinement 'Bruker SAINT'
_computing_data_collection 'Bruker APEX2'
_computing_data_reduction 'Bruker SAINT'
_computing_molecular_graphics 'Bruker SHELXTL'
_computing_publication_material 'Bruker SHELXTL'
_computing_structure_refinement 'SHELXL-97 (Sheldrick, 2008)'
_computing_structure_solution 'SHELXS-97 (Sheldrick, 2008)'
_diffrn_ambient_temperature 153(2)
_diffrn_measured_fraction_theta_full 0.910
_diffrn_measured_fraction_theta_max 0.910
_diffrn_measurement_device_type 'Bruker APEX-II CCD'
_diffrn_measurement_method '\f and \w scans'
_diffrn_radiation_monochromator graphite
_diffrn_radiation_source 'fine-focus sealed tube'
_diffrn_radiation_type MoK\a
_diffrn_radiation_wavelength 0.71073
_diffrn_reflns_av_R_equivalents 0.0222
_diffrn_reflns_av_sigmaI/netI 0.0410
_diffrn_reflns_limit_h_max 11
_diffrn_reflns_limit_h_min -12
_diffrn_reflns_limit_k_max 14
_diffrn_reflns_limit_k_min -13
_diffrn_reflns_limit_l_max 16
_diffrn_reflns_limit_l_min -16
_diffrn_reflns_number 10602
_diffrn_reflns_theta_full 25.00
_diffrn_reflns_theta_max 25.00
_diffrn_reflns_theta_min 1.94
_exptl_absorpt_coefficient_mu 0.230
_exptl_absorpt_correction_T_max 0.9774
_exptl_absorpt_correction_T_min 0.9342
_exptl_absorpt_correction_type multi-scan
_exptl_crystal_colour colorless
_exptl_crystal_density_diffrn 1.432
_exptl_crystal_density_method 'not measured'
_exptl_crystal_description plate
_exptl_crystal_F_000 764
_exptl_crystal_size_max 0.30
_exptl_crystal_size_mid 0.20
_exptl_crystal_size_min 0.04
_refine_diff_density_max 0.614
_refine_diff_density_min -0.434
_refine_diff_density_rms 0.092
_refine_ls_extinction_method none
_refine_ls_goodness_of_fit_ref 1.019
_refine_ls_hydrogen_treatment constr
_refine_ls_matrix_type full
_refine_ls_number_parameters 442
_refine_ls_number_reflns 5423
_refine_ls_number_restraints 0
_refine_ls_restrained_S_all 1.019
_refine_ls_R_factor_all 0.0909
_refine_ls_R_factor_gt 0.0701
_refine_ls_shift/su_max 0.000
_refine_ls_shift/su_mean 0.000
_refine_ls_structure_factor_coef Fsqd
_refine_ls_weighting_details 'calc w=1/[\s^2^(Fo^2^)+(0.0500P)^2^+5.5000P] where P=(Fo^2^+2Fc^2^)/3'
_refine_ls_weighting_scheme calc
_refine_ls_wR_factor_gt 0.1592
_refine_ls_wR_factor_ref 0.1793
_reflns_number_gt 4147
_reflns_number_total 5423
_reflns_threshold_expression >2sigma(I)
_cod_data_source_file c4cc08284b2.cif
_cod_data_source_block ab
_cod_original_sg_symbol_H-M P-1
_cod_database_code 7116430

loop_
_symmetry_equiv_pos_as_xyz
'x, y, z'
'-x, -y, -z'

loop_
_atom_site_label
_atom_site_type_symbol
_atom_site_fract_x
_atom_site_fract_y
_atom_site_fract_z
_atom_site_U_iso_or_equiv
_atom_site_adp_type
_atom_site_occupancy
_atom_site_symmetry_multiplicity
_atom_site_calc_flag
_atom_site_refinement_flags
S1 S 0.31006(12) -0.20798(11) 0.48742(9) 0.0429(3) Uani 1 1 d .
S2 S 0.77394(12) 0.41706(12) -0.12102(11) 0.0508(4) Uani 1 1 d .
N1 N 0.7528(3) 0.4946(3) 0.2082(3) 0.0347(8) Uani 1 1 d .
N2 N 0.6785(3) 0.3379(3) 0.2070(2) 0.0324(8) Uani 1 1 d .
N3 N 0.4726(3) 0.2712(3) 0.2538(2) 0.0292(8) Uani 1 1 d .
N4 N 0.2635(3) 0.2169(3) 0.3040(2) 0.0299(8) Uani 1 1 d .
N5 N 0.1102(3) 0.3017(3) 0.3716(3) 0.0312(8) Uani 1 1 d .
C1 C 0.7598(4) 0.6101(4) 0.2136(3) 0.0403(11) Uani 1 1 d .
H1A H 0.6732 0.6466 0.2108 0.048 Uiso 1 1 calc R
H1B H 0.8147 0.6567 0.1521 0.048 Uiso 1 1 calc R
C2 C 0.6481(4) 0.4358(4) 0.2254(3) 0.0318(9) Uani 1 1 d .
H2A H 0.5650 0.4594 0.2472 0.038 Uiso 1 1 calc R
C3 C 0.8532(4) 0.4312(4) 0.1790(3) 0.0427(11) Uani 1 1 d .
H3A H 0.9399 0.4525 0.1627 0.051 Uiso 1 1 calc R
C4 C 0.8074(4) 0.3348(4) 0.1779(3) 0.0434(11) Uani 1 1 d .
H4A H 0.8550 0.2749 0.1602 0.052 Uiso 1 1 calc R
C5 C 0.5913(4) 0.2507(4) 0.2192(3) 0.0310(9) Uani 1 1 d .
C6 C 0.6322(4) 0.1534(4) 0.1954(3) 0.0396(11) Uani 1 1 d .
H6A H 0.7187 0.1421 0.1710 0.048 Uiso 1 1 calc R
C7 C 0.5426(5) 0.0742(4) 0.2085(3) 0.0419(11) Uani 1 1 d .
H7A H 0.5666 0.0061 0.1930 0.050 Uiso 1 1 calc R
C8 C 0.4181(4) 0.0919(4) 0.2438(3) 0.0355(10) Uani 1 1 d .
H8A H 0.3547 0.0377 0.2530 0.043 Uiso 1 1 calc R
C9 C 0.3894(4) 0.1916(3) 0.2654(3) 0.0294(9) Uani 1 1 d .
C10 C 0.2315(4) 0.3061(4) 0.3365(3) 0.0317(9) Uani 1 1 d .
H10A H 0.2877 0.3635 0.3344 0.038 Uiso 1 1 calc R
C11 C 0.1558(4) 0.1552(4) 0.3191(4) 0.0482(12) Uani 1 1 d .
H11A H 0.1499 0.0873 0.3030 0.058 Uiso 1 1 calc R
C12 C 0.0605(4) 0.2084(4) 0.3607(4) 0.0459(12) Uani 1 1 d .
H12A H -0.0256 0.1856 0.3791 0.055 Uiso 1 1 calc R
C13 C 0.0398(4) 0.3842(4) 0.4152(3) 0.0339(10) Uani 1 1 d .
H13A H -0.0514 0.3644 0.4322 0.041 Uiso 1 1 calc R
H13B H 0.0452 0.4620 0.3628 0.041 Uiso 1 1 calc R
C14 C 0.0926(4) 0.3844(3) 0.5118(3) 0.0295(9) Uani 1 1 d .
C15 C 0.0385(4) 0.3188(4) 0.6091(3) 0.0327(9) Uani 1 1 d .
H15A H -0.0313 0.2718 0.6153 0.039 Uiso 1 1 calc R
C16 C 0.0859(4) 0.3214(4) 0.6975(3) 0.0342(10) Uani 1 1 d .
H16A H 0.0477 0.2768 0.7639 0.041 Uiso 1 1 calc R
C17 C 0.1882(4) 0.3882(4) 0.6897(3) 0.0314(9) Uani 1 1 d .
C18 C 0.2437(4) 0.4523(4) 0.5928(3) 0.0322(9) Uani 1 1 d .
H18A H 0.3154 0.4971 0.5868 0.039 Uiso 1 1 calc R
C19 C 0.1953(4) 0.4515(4) 0.5047(3) 0.0306(9) Uani 1 1 d .
H19A H 0.2327 0.4973 0.4384 0.037 Uiso 1 1 calc R
C20 C 0.5649(5) -0.1723(4) 0.4475(3) 0.0461(12) Uani 1 1 d .
H20A H 0.5691 -0.2411 0.4313 0.055 Uiso 1 1 calc R
C21 C 0.4499(4) -0.1324(4) 0.4806(3) 0.0398(11) Uani 1 1 d .
C22 C 0.4442(4) -0.0312(4) 0.5050(3) 0.0347(10) Uani 1 1 d .
C23 C 0.3242(5) 0.0151(4) 0.5413(3) 0.0444(12) Uani 1 1 d .
H23A H 0.2474 -0.0239 0.5496 0.053 Uiso 1 1 calc R
C24 C 0.3216(5) 0.1131(5) 0.5632(4) 0.0499(13) Uani 1 1 d .
H24A H 0.2426 0.1429 0.5862 0.060 Uiso 1 1 calc R
C25 C 0.6692(4) 0.4974(4) -0.0588(3) 0.0331(10) Uani 1 1 d .
C26 C 0.5409(4) 0.4640(3) -0.0215(3) 0.0296(9) Uani 1 1 d .
C27 C 0.4910(4) 0.3614(4) -0.0247(3) 0.0327(9) Uani 1 1 d .
H27A H 0.5449 0.3117 -0.0523 0.039 Uiso 1 1 calc R
C28 C 0.3674(4) 0.3340(4) 0.0109(3) 0.0339(10) Uani 1 1 d .
H28A H 0.3359 0.2656 0.0078 0.041 Uiso 1 1 calc R
C29 C 0.2867(4) 0.4051(4) 0.0519(3) 0.0358(10) Uani 1 1 d .
H29A H 0.2001 0.3856 0.0753 0.043 Uiso 1 1 calc R
O1 O 0.2317(4) -0.1290(3) 0.4150(3) 0.0694(12) Uani 1 1 d .
O1W O 0.7842(3) -0.0870(3) 0.0826(3) 0.0571(9) Uani 1 1 d .
O2 O 0.3548(4) -0.3062(3) 0.4576(3) 0.0771(12) Uani 1 1 d .
O2W O 0.7022(3) 0.1050(3) -0.0692(3) 0.0614(10) Uani 1 1 d .
O3 O 0.2503(3) -0.2399(3) 0.5916(3) 0.0603(10) Uani 1 1 d .
O3W O 0.9259(3) 0.0424(3) 0.1653(3) 0.0657(11) Uani 1 1 d .
O4 O 0.8939(4) 0.4729(5) -0.1455(4) 0.0962(17) Uani 1 1 d .
O4W O 0.5380(4) -0.1585(3) 0.1431(3) 0.0708(11) Uani 1 1 d .
O5 O 0.7172(4) 0.4255(3) -0.2132(3) 0.0679(11) Uani 1 1 d .
O5W O 0.4632(4) -0.3598(5) 0.2947(3) 0.0891(15) Uani 1 1 d .
O6 O 0.7804(3) 0.3020(3) -0.0500(3) 0.0579(10) Uani 1 1 d .
O6W O 0.1438(4) -0.0708(3) 0.2334(3) 0.0662(11) Uani 1 1 d .
O7W O 1.0426(4) 0.2184(4) 0.0045(3) 0.0741(12) Uani 1 1 d .

loop_
_atom_site_aniso_label
_atom_site_aniso_U_11
_atom_site_aniso_U_22
_atom_site_aniso_U_33
_atom_site_aniso_U_23
_atom_site_aniso_U_13
_atom_site_aniso_U_12
S1 0.0515(7) 0.0360(7) 0.0410(6) -0.0089(5) -0.0093(5) -0.0129(5)
S2 0.0437(7) 0.0564(9) 0.0619(8) -0.0355(7) 0.0097(6) -0.0123(6)
N1 0.040(2) 0.037(2) 0.0295(18) -0.0116(15) -0.0093(15) -0.0015(16)
N2 0.0351(19) 0.036(2) 0.0303(18) -0.0162(15) -0.0080(15) 0.0065(16)
N3 0.0353(19) 0.029(2) 0.0258(17) -0.0129(14) -0.0083(14) 0.0077(15)
N4 0.0361(19) 0.0272(19) 0.0286(17) -0.0126(14) -0.0064(14) 0.0054(15)
N5 0.0319(19) 0.031(2) 0.0356(19) -0.0173(15) -0.0068(15) 0.0062(15)
C1 0.046(3) 0.038(3) 0.036(2) -0.008(2) -0.010(2) -0.004(2)
C2 0.036(2) 0.033(2) 0.025(2) -0.0074(17) -0.0070(17) 0.0008(19)
C3 0.030(2) 0.058(3) 0.045(3) -0.025(2) -0.0050(19) 0.001(2)
C4 0.035(2) 0.057(3) 0.048(3) -0.031(2) -0.007(2) 0.007(2)
C5 0.036(2) 0.033(2) 0.025(2) -0.0086(17) -0.0099(17) 0.0044(18)
C6 0.041(3) 0.039(3) 0.040(2) -0.018(2) -0.001(2) 0.009(2)
C7 0.057(3) 0.029(3) 0.042(3) -0.018(2) -0.001(2) 0.006(2)
C8 0.048(3) 0.026(2) 0.032(2) -0.0117(18) -0.0003(19) 0.0012(19)
C9 0.039(2) 0.026(2) 0.0233(19) -0.0075(16) -0.0068(17) 0.0042(18)
C10 0.040(2) 0.024(2) 0.036(2) -0.0157(18) -0.0054(18) 0.0021(18)
C11 0.046(3) 0.035(3) 0.077(4) -0.036(3) -0.008(2) -0.002(2)
C12 0.036(3) 0.041(3) 0.071(3) -0.032(2) -0.003(2) -0.002(2)
C13 0.036(2) 0.030(2) 0.042(2) -0.0211(19) -0.0066(19) 0.0086(18)
C14 0.029(2) 0.026(2) 0.036(2) -0.0150(17) -0.0056(17) 0.0073(17)
C15 0.029(2) 0.027(2) 0.044(2) -0.0134(19) -0.0015(18) -0.0037(17)
C16 0.040(2) 0.027(2) 0.032(2) -0.0069(18) -0.0001(18) -0.0019(18)
C17 0.032(2) 0.028(2) 0.036(2) -0.0125(18) -0.0061(17) 0.0021(17)
C18 0.030(2) 0.031(2) 0.036(2) -0.0113(18) -0.0028(17) -0.0042(17)
C19 0.031(2) 0.027(2) 0.031(2) -0.0094(17) 0.0031(17) 0.0012(17)
C20 0.055(3) 0.044(3) 0.038(3) -0.013(2) -0.008(2) 0.011(2)
C21 0.049(3) 0.034(3) 0.034(2) -0.0072(19) -0.006(2) -0.002(2)
C22 0.047(3) 0.030(2) 0.026(2) -0.0047(17) -0.0125(19) -0.0020(19)
C23 0.045(3) 0.049(3) 0.036(2) -0.012(2) -0.006(2) 0.007(2)
C24 0.052(3) 0.053(3) 0.042(3) -0.016(2) -0.008(2) 0.023(2)
C25 0.037(2) 0.034(2) 0.030(2) -0.0105(18) -0.0060(18) -0.0037(19)
C26 0.036(2) 0.030(2) 0.0219(19) -0.0045(16) -0.0109(16) -0.0035(17)
C27 0.043(2) 0.029(2) 0.028(2) -0.0084(17) -0.0110(18) -0.0004(18)
C28 0.040(2) 0.032(2) 0.029(2) -0.0053(18) -0.0089(18) -0.0107(19)
C29 0.034(2) 0.043(3) 0.030(2) -0.0088(19) -0.0056(18) -0.011(2)
O1 0.084(3) 0.062(3) 0.063(2) -0.007(2) -0.039(2) -0.021(2)
O1W 0.056(2) 0.044(2) 0.066(2) -0.0126(17) -0.0082(18) 0.0048(17)
O2 0.093(3) 0.049(3) 0.093(3) -0.031(2) 0.007(2) -0.023(2)
O2W 0.060(2) 0.056(2) 0.069(2) -0.0213(19) -0.0141(18) 0.0094(18)
O3 0.058(2) 0.065(3) 0.051(2) -0.0079(18) -0.0049(17) -0.0179(19)
O3W 0.052(2) 0.062(3) 0.081(3) -0.024(2) 0.0008(19) 0.0028(18)
O4 0.054(2) 0.118(4) 0.150(4) -0.101(4) 0.041(3) -0.034(3)
O4W 0.056(2) 0.059(3) 0.114(3) -0.049(2) -0.016(2) 0.0032(19)
O5 0.105(3) 0.059(3) 0.045(2) -0.0264(18) 0.012(2) -0.026(2)
O5W 0.059(3) 0.131(4) 0.079(3) -0.039(3) -0.001(2) -0.003(3)
O6 0.052(2) 0.058(2) 0.076(3) -0.040(2) -0.0153(18) 0.0197(17)
O6W 0.067(2) 0.068(3) 0.064(2) -0.020(2) -0.0183(19) 0.006(2)
O7W 0.061(2) 0.061(3) 0.087(3) -0.016(2) 0.005(2) 0.010(2)

loop_
_atom_type_symbol
_atom_type_description
_atom_type_scat_dispersion_real
_atom_type_scat_dispersion_imag
_atom_type_scat_source
C C 0.0033 0.0016 'International Tables Vol C Tables 4.2.6.8 and 6.1.1.4'
H H 0.0000 0.0000 'International Tables Vol C Tables 4.2.6.8 and 6.1.1.4'
N N 0.0061 0.0033 'International Tables Vol C Tables 4.2.6.8 and 6.1.1.4'
O O 0.0106 0.0060 'International Tables Vol C Tables 4.2.6.8 and 6.1.1.4'
S S 0.1246 0.1234 'International Tables Vol C Tables 4.2.6.8 and 6.1.1.4'

loop_
_geom_angle_atom_site_label_1
_geom_angle_atom_site_label_2
_geom_angle_atom_site_label_3
_geom_angle
_geom_angle_site_symmetry_1
_geom_angle_site_symmetry_3
O3 S1 O1 112.3(3) . .
O3 S1 O2 112.4(2) . .
O1 S1 O2 112.8(3) . .
O3 S1 C21 107.7(2) . .
O1 S1 C21 105.6(2) . .
O2 S1 C21 105.3(2) . .
O4 S2 O6 113.2(3) . .
O4 S2 O5 111.8(3) . .
O6 S2 O5 113.0(2) . .
O4 S2 C25 105.8(2) . .
O6 S2 C25 107.3(2) . .
O5 S2 C25 105.0(2) . .
C2 N1 C3 108.0(4) . .
C2 N1 C1 126.0(4) . .
C3 N1 C1 125.9(4) . .
C2 N2 C4 108.3(4) . .
C2 N2 C5 125.1(3) . .
C4 N2 C5 126.5(4) . .
C5 N3 C9 116.3(4) . .
C10 N4 C11 107.6(4) . .
C10 N4 C9 124.3(4) . .
C11 N4 C9 128.1(4) . .
C10 N5 C12 108.8(4) . .
C10 N5 C13 125.3(3) . .
C12 N5 C13 125.9(4) . .
N1 C1 C17 113.8(3) . 2_666
N1 C1 H1A 108.8 . .
C17 C1 H1A 108.8 2_666 .
N1 C1 H1B 108.8 . .
C17 C1 H1B 108.8 2_666 .
H1A C1 H1B 107.7 . .
N1 C2 N2 108.6(4) . .
N1 C2 H2A 125.7 . .
N2 C2 H2A 125.7 . .
C4 C3 N1 107.9(4) . .
C4 C3 H3A 126.0 . .
N1 C3 H3A 126.0 . .
C3 C4 N2 107.1(4) . .
C3 C4 H4A 126.4 . .
N2 C4 H4A 126.4 . .
N3 C5 C6 124.4(4) . .
N3 C5 N2 115.0(4) . .
C6 C5 N2 120.5(4) . .
C7 C6 C5 116.9(4) . .
C7 C6 H6A 121.5 . .
C5 C6 H6A 121.5 . .
C6 C7 C8 120.7(4) . .
C6 C7 H7A 119.6 . .
C8 C7 H7A 119.6 . .
C9 C8 C7 116.9(4) . .
C9 C8 H8A 121.6 . .
C7 C8 H8A 121.6 . .
N3 C9 C8 124.8(4) . .
N3 C9 N4 114.1(4) . .
C8 C9 N4 121.1(4) . .
N5 C10 N4 108.9(4) . .
N5 C10 H10A 125.5 . .
N4 C10 H10A 125.5 . .
C12 C11 N4 107.4(4) . .
C12 C11 H11A 126.3 . .
N4 C11 H11A 126.3 . .
C11 C12 N5 107.2(4) . .
C11 C12 H12A 126.4 . .
N5 C12 H12A 126.4 . .
N5 C13 C14 111.4(3) . .
N5 C13 H13A 109.3 . .
C14 C13 H13A 109.3 . .
N5 C13 H13B 109.3 . .
C14 C13 H13B 109.3 . .
H13A C13 H13B 108.0 . .
C15 C14 C19 118.8(4) . .
C15 C14 C13 120.6(4) . .
C19 C14 C13 120.6(4) . .
C14 C15 C16 120.2(4) . .
C14 C15 H15A 119.9 . .
C16 C15 H15A 119.9 . .
C17 C16 C15 120.6(4) . .
C17 C16 H16A 119.7 . .
C15 C16 H16A 119.7 . .
C18 C17 C16 119.4(4) . .
C18 C17 C1 120.3(4) . 2_666
C16 C17 C1 120.3(4) . 2_666
C17 C18 C19 120.2(4) . .
C17 C18 H18A 119.9 . .
C19 C18 H18A 119.9 . .
C18 C19 C14 120.8(4) . .
C18 C19 H19A 119.6 . .
C14 C19 H19A 119.6 . .
C21 C20 C24 121.2(5) . 2_656
C21 C20 H20A 119.4 . .
C24 C20 H20A 119.4 2_656 .
C20 C21 C22 119.2(4) . .
C20 C21 S1 118.9(4) . .
C22 C21 S1 121.8(4) . .
C21 C22 C22 121.4(5) . 2_656
C21 C22 C23 121.7(4) . .
C22 C22 C23 117.0(5) 2_656 .
C24 C23 C22 120.3(5) . .
C24 C23 H23A 119.9 . .
C22 C23 H23A 119.9 . .
C23 C24 C20 120.9(5) . 2_656
C23 C24 H24A 119.5 . .
C20 C24 H24A 119.5 2_656 .
C29 C25 C26 121.1(4) 2_665 .
C29 C25 S2 118.0(3) 2_665 .
C26 C25 S2 120.9(3) . .
C26 C26 C25 118.3(5) 2_665 .
C26 C26 C27 118.5(5) 2_665 .
C25 C26 C27 123.2(4) . .
C28 C27 C26 120.9(4) . .
C28 C27 H27A 119.5 . .
C26 C27 H27A 119.5 . .
C27 C28 C29 120.7(4) . .
C27 C28 H28A 119.7 . .
C29 C28 H28A 119.7 . .
C25 C29 C28 120.5(4) 2_665 .
C25 C29 H29A 119.7 2_665 .
C28 C29 H29A 119.7 . .

loop_
_geom_bond_atom_site_label_1
_geom_bond_atom_site_label_2
_geom_bond_distance
_geom_bond_site_symmetry_2
S1 O3 1.428(4) .
S1 O1 1.440(4) .
S1 O2 1.444(4) .
S1 C21 1.782(5) .
S2 O4 1.435(4) .
S2 O6 1.433(4) .
S2 O5 1.443(4) .
S2 C25 1.770(5) .
N1 C2 1.321(5) .
N1 C3 1.375(6) .
N1 C1 1.468(6) .
N2 C2 1.332(5) .
N2 C4 1.372(5) .
N2 C5 1.425(5) .
N3 C5 1.322(5) .
N3 C9 1.325(5) .
N4 C10 1.336(5) .
N4 C11 1.372(6) .
N4 C9 1.423(5) .
N5 C10 1.310(5) .
N5 C12 1.366(6) .
N5 C13 1.469(5) .
C1 C17 1.513(6) 2_666
C1 H1A 0.9900 .
C1 H1B 0.9900 .
C2 H2A 0.9500 .
C3 C4 1.328(7) .
C3 H3A 0.9500 .
C4 H4A 0.9500 .
C5 C6 1.383(6) .
C6 C7 1.366(6) .
C6 H6A 0.9500 .
C7 C8 1.372(6) .
C7 H7A 0.9500 .
C8 C9 1.372(6) .
C8 H8A 0.9500 .
C10 H10A 0.9500 .
C11 C12 1.339(7) .
C11 H11A 0.9500 .
C12 H12A 0.9500 .
C13 C14 1.511(6) .
C13 H13A 0.9900 .
C13 H13B 0.9900 .
C14 C15 1.386(6) .
C14 C19 1.388(6) .
C15 C16 1.389(6) .
C15 H15A 0.9500 .
C16 C17 1.381(6) .
C16 H16A 0.9500 .
C17 C18 1.382(6) .
C17 C1 1.513(6) 2_666
C18 C19 1.383(6) .
C18 H18A 0.9500 .
C19 H19A 0.9500 .
C20 C21 1.362(7) .
C20 C24 1.417(7) 2_656
C20 H20A 0.9500 .
C21 C22 1.403(6) .
C22 C22 1.424(8) 2_656
C22 C23 1.454(6) .
C23 C24 1.346(7) .
C23 H23A 0.9500 .
C24 C20 1.417(7) 2_656
C24 H24A 0.9500 .
C25 C29 1.365(6) 2_665
C25 C26 1.426(6) .
C26 C26 1.419(8) 2_665
C26 C27 1.429(6) .
C27 C28 1.360(6) .
C27 H27A 0.9500 .
C28 C29 1.390(6) .
C28 H28A 0.9500 .
C29 C25 1.365(6) 2_665
C29 H29A 0.9500 .

loop_
_geom_torsion_atom_site_label_1
_geom_torsion_atom_site_label_2
_geom_torsion_atom_site_label_3
_geom_torsion_atom_site_label_4
_geom_torsion
_geom_torsion_site_symmetry_1
_geom_torsion_site_symmetry_4
C2 N1 C1 C17 104.3(5) . 2_666
C3 N1 C1 C17 -79.3(5) . 2_666
C3 N1 C2 N2 -0.7(4) . .
C1 N1 C2 N2 176.2(3) . .
C4 N2 C2 N1 0.5(4) . .
C5 N2 C2 N1 178.6(3) . .
C2 N1 C3 C4 0.7(5) . .
C1 N1 C3 C4 -176.3(4) . .
N1 C3 C4 N2 -0.4(5) . .
C2 N2 C4 C3 0.0(5) . .
C5 N2 C4 C3 -178.1(4) . .
C9 N3 C5 C6 -0.1(6) . .
C9 N3 C5 N2 179.7(3) . .
C2 N2 C5 N3 -1.5(5) . .
C4 N2 C5 N3 176.3(4) . .
C2 N2 C5 C6 178.3(4) . .
C4 N2 C5 C6 -3.9(6) . .
N3 C5 C6 C7 0.3(6) . .
N2 C5 C6 C7 -179.5(4) . .
C5 C6 C7 C8 0.0(6) . .
C6 C7 C8 C9 -0.3(6) . .
C5 N3 C9 C8 -0.2(5) . .
C5 N3 C9 N4 179.2(3) . .
C7 C8 C9 N3 0.5(6) . .
C7 C8 C9 N4 -178.9(4) . .
C10 N4 C9 N3 -6.5(5) . .
C11 N4 C9 N3 176.2(4) . .
C10 N4 C9 C8 172.9(4) . .
C11 N4 C9 C8 -4.3(6) . .
C12 N5 C10 N4 -0.9(5) . .
C13 N5 C10 N4 179.3(3) . .
C11 N4 C10 N5 0.7(5) . .
C9 N4 C10 N5 -177.0(3) . .
C10 N4 C11 C12 -0.1(5) . .
C9 N4 C11 C12 177.4(4) . .
N4 C11 C12 N5 -0.4(6) . .
C10 N5 C12 C11 0.8(5) . .
C13 N5 C12 C11 -179.4(4) . .
C10 N5 C13 C14 -62.3(5) . .
C12 N5 C13 C14 117.9(5) . .
N5 C13 C14 C15 -95.3(4) . .
N5 C13 C14 C19 85.5(5) . .
C19 C14 C15 C16 0.7(6) . .
C13 C14 C15 C16 -178.6(4) . .
C14 C15 C16 C17 -0.7(6) . .
C15 C16 C17 C18 -0.4(6) . .
C15 C16 C17 C1 -179.5(4) . 2_666
C16 C17 C18 C19 1.5(6) . .
C1 C17 C18 C19 -179.4(4) 2_666 .
C17 C18 C19 C14 -1.6(6) . .
C15 C14 C19 C18 0.5(6) . .
C13 C14 C19 C18 179.8(4) . .
C24 C20 C21 C22 -0.4(6) 2_656 .
C24 C20 C21 S1 177.6(3) 2_656 .
O3 S1 C21 C20 122.6(4) . .
O1 S1 C21 C20 -117.2(4) . .
O2 S1 C21 C20 2.5(4) . .
O3 S1 C21 C22 -59.5(4) . .
O1 S1 C21 C22 60.7(4) . .
O2 S1 C21 C22 -179.7(4) . .
C20 C21 C22 C22 0.6(7) . 2_656
S1 C21 C22 C22 -177.2(4) . 2_656
C20 C21 C22 C23 -179.6(4) . .
S1 C21 C22 C23 2.5(6) . .
C21 C22 C23 C24 -179.3(4) . .
C22 C22 C23 C24 0.4(7) 2_656 .
C22 C23 C24 C20 -0.7(7) . 2_656
O4 S2 C25 C29 4.3(4) . 2_665
O6 S2 C25 C29 125.4(3) . 2_665
O5 S2 C25 C29 -114.1(3) . 2_665
O4 S2 C25 C26 -178.6(4) . .
O6 S2 C25 C26 -57.5(4) . .
O5 S2 C25 C26 63.0(4) . .
C29 C25 C26 C26 1.2(6) 2_665 2_665
S2 C25 C26 C26 -175.9(4) . 2_665
C29 C25 C26 C27 -178.5(4) 2_665 .
S2 C25 C26 C27 4.4(5) . .
C26 C26 C27 C28 1.0(6) 2_665 .
C25 C26 C27 C28 -179.3(4) . .
C26 C27 C28 C29 -0.2(6) . .
C27 C28 C29 C25 -1.2(6) . 2_665
